data_4033356
loop_
_publ_author_name
'David R Chisholm'
'Garr-Layy Zhou'
'Ehmke Pohl'
'Roy Valentine'
'Andrew Whiting'

_publ_section_title
;
 Practical synthetic strategies towards lipophilic
 6-iodotetrahydroquinolines and -dihydroquinolines
;
_journal_name_full 'Beilstein Journal of Organic Chemistry'
_journal_page_first 1851
_journal_page_last 1862
_journal_paper_doi 10.3762/bjoc.12.174
_journal_volume 12
_journal_year 2016
_chemical_formula_moiety 'C20 H30 B N O2'
_chemical_formula_sum 'C20 H30 B N O2'
_chemical_formula_weight 327.26
_chemical_name_systematic 4,4-dimethyl-1-(propan-2-yl)-6-(tetramethyl-1,3,2-dioxaborolan-2-yl)-1,4-dihydroquinoline
_space_group_crystal_system monoclinic
_space_group_IT_number 14
_space_group_name_Hall '-P 2ybc'
_space_group_name_H-M_alt 'P 1 21/c 1'
_symmetry_space_group_name_Hall '-P 2ybc'
_symmetry_space_group_name_H-M 'P 1 21/c 1'
_atom_sites_solution_hydrogens geom
_cell_angle_alpha 90
_cell_angle_beta 95.011(2)
_cell_angle_gamma 90
_cell_formula_units_Z 8
_cell_length_a 12.2051(5)
_cell_length_b 11.3054(5)
_cell_length_c 28.6657(12)
_cell_measurement_reflns_used 9672
_cell_measurement_temperature 120
_cell_measurement_theta_max 29.37
_cell_measurement_theta_min 2.29
_cell_volume 3940.3(3)
_computing_cell_refinement 'SAINT v8.34A (Bruker, 2013)'
_computing_data_reduction 'SAINT v8.34A (Bruker, 2013)'
_computing_molecular_graphics 'Olex2 (Dolomanov et al., 2009)'
_computing_publication_material 'Olex2 (Dolomanov et al., 2009)'
_computing_structure_refinement 'ShelXL (Sheldrick, 2015)'
_computing_structure_solution 'ShelXT (Sheldrick, 2015)'
_diffrn_ambient_temperature 120
_diffrn_detector 'Bruker APEX2 area detector'
_diffrn_detector_area_resol_mean 7.9
_diffrn_detector_type 'CCD area detector'
_diffrn_measured_fraction_theta_full 0.999
_diffrn_measured_fraction_theta_max 0.998
_diffrn_measurement_device 'three-circle diffractometer'
_diffrn_measurement_device_type 'Bruker APEX-II CCD'
_diffrn_measurement_method '\w and \f scans'
_diffrn_radiation_monochromator 'mirror optics'
_diffrn_radiation_probe x-ray
_diffrn_radiation_type MoK\a
_diffrn_radiation_wavelength 0.71073
_diffrn_reflns_av_R_equivalents 0.0548
_diffrn_reflns_av_unetI/netI 0.0422
_diffrn_reflns_Laue_measured_fraction_full 0.999
_diffrn_reflns_Laue_measured_fraction_max 0.998
_diffrn_reflns_limit_h_max 16
_diffrn_reflns_limit_h_min -16
_diffrn_reflns_limit_k_max 15
_diffrn_reflns_limit_k_min -15
_diffrn_reflns_limit_l_max 39
_diffrn_reflns_limit_l_min -39
_diffrn_reflns_number 81825
_diffrn_reflns_point_group_measured_fraction_full 0.999
_diffrn_reflns_point_group_measured_fraction_max 0.998
_diffrn_reflns_theta_full 26.000
_diffrn_reflns_theta_max 29.498
_diffrn_reflns_theta_min 2.293
_diffrn_source 'microfocus sealed X-ray tube'
_diffrn_source_type 'Incoatec I\ms'
_diffrn_standards_number 0
_exptl_absorpt_coefficient_mu 0.069
_exptl_absorpt_correction_T_max 0.7459
_exptl_absorpt_correction_T_min 0.7025
_exptl_absorpt_correction_type multi-scan
_exptl_absorpt_process_details
;
SADABS-2014/4 (Bruker,2014) was used for absorption correction.
wR2(int) was 0.0746 before and 0.0513 after correction.
The Ratio of minimum to maximum transmission is 0.9418.
The \l/2 correction factor is Not present.
;
_exptl_crystal_colour 'clear colourless'
_exptl_crystal_colour_lustre clear
_exptl_crystal_colour_modifier .
_exptl_crystal_colour_primary colourless
_exptl_crystal_density_diffrn 1.103
_exptl_crystal_description block
_exptl_crystal_F_000 1424
_exptl_crystal_preparation 'Borylation of DC354'
_exptl_crystal_recrystallization_method 'The material was recrystallised from EtOAc by slow evaporation'
_exptl_crystal_size_max 0.216
_exptl_crystal_size_mid 0.188
_exptl_crystal_size_min 0.082
_refine_diff_density_max 0.388
_refine_diff_density_min -0.187
_refine_diff_density_rms 0.052
_refine_ls_extinction_coef .
_refine_ls_extinction_method none
_refine_ls_goodness_of_fit_ref 1.034
_refine_ls_hydrogen_treatment constr
_refine_ls_matrix_type full
_refine_ls_number_parameters 449
_refine_ls_number_reflns 10946
_refine_ls_number_restraints 0
_refine_ls_restrained_S_all 1.034
_refine_ls_R_factor_all 0.0890
_refine_ls_R_factor_gt 0.0547
_refine_ls_shift/su_max 0.001
_refine_ls_shift/su_mean 0.000
_refine_ls_structure_factor_coef Fsqd
_refine_ls_weighting_details 'w=1/[\s^2^(Fo^2^)+(0.0616P)^2^+1.2798P] where P=(Fo^2^+2Fc^2^)/3'
_refine_ls_weighting_scheme calc
_refine_ls_wR_factor_gt 0.1250
_refine_ls_wR_factor_ref 0.1412
_reflns_Friedel_coverage 0.000
_reflns_Friedel_fraction_full .
_reflns_Friedel_fraction_max .
_reflns_number_gt 7618
_reflns_number_total 10946
_reflns_threshold_expression 'I > 2\s(I)'
_cod_data_source_file 30_1433621.cif
_cod_data_source_block mo_dc355d_0m
_cod_database_code 4033356
_shelx_space_group_comment
;
The symmetry employed for this shelxl refinement is uniquely defined
by the following loop, which should always be used as a source of
symmetry information in preference to the above space-group names.
They are only intended as comments.
;
_olex2_refinement_description
;
1. Fixed Uiso
 At 1.2 times of:
  All C(H) groups
 At 1.5 times of:
  All C(H,H,H) groups
2.a Ternary CH refined with riding coordinates:
 C8(H8), C32(H32)
2.b Aromatic/amide H refined with riding coordinates:
 C3(H3), C5(H5), C6(H6), C11(H11), C12(H12), C27(H27), C29(H29), C30(H30),
 C35(H35), C36(H36)
2.c Idealised Me refined as rotating group:
 C9(H9A,H9B,H9C), C10(H10A,H10B,H10C), C14(H14A,H14B,H14C), C15(H15A,H15B,
 H15C), C20(H20A,H20B,H20C), C21(H21A,H21B,H21C), C23(H23A,H23B,H23C), C24(H24A,
 H24B,H24C), C33(H33A,H33B,H33C), C34(H34A,H34B,H34C), C38(H38A,H38B,H38C),
 C39(H39A,H39B,H39C), C44(H44A,H44B,H44C), C45(H45A,H45B,H45C), C47(H47A,H47B,
 H47C), C48(H48A,H48B,H48C)
;
_olex2_diffrn_ambient_temperature_device 'Oxford Cryosystems'
_olex2_exptl_crystal_mounting_method 'The crystal was mounted on a MITIGEN holder in perfluoroether oil'
_olex2_submission_original_sample_id DC355
_olex2_submission_special_instructions 'No special instructions were received'

loop_
_space_group_symop_operation_xyz
'x, y, z'
'-x, y+1/2, -z+1/2'
'-x, -y, -z'
'x, -y-1/2, z-1/2'

loop_
_atom_site_label
_atom_site_type_symbol
_atom_site_fract_x
_atom_site_fract_y
_atom_site_fract_z
_atom_site_U_iso_or_equiv
_atom_site_adp_type
_atom_site_occupancy
_atom_site_site_symmetry_order
_atom_site_calc_flag
_atom_site_refinement_flags_posn
_atom_site_refinement_flags_adp
_atom_site_refinement_flags_occupancy
_atom_site_disorder_assembly
_atom_site_disorder_group
O17 O 0.52854(7) 1.08910(8) 0.35843(3) 0.0237(2) Uani 1 1 d . . . . .
O18 O 0.51448(7) 0.99626(8) 0.42860(3) 0.0226(2) Uani 1 1 d . . . . .
N7 N 0.82839(9) 0.61197(10) 0.32780(4) 0.0225(2) Uani 1 1 d . . . . .
C1 C 0.76539(10) 0.70592(11) 0.34209(5) 0.0184(3) Uani 1 1 d . . . . .
C2 C 0.73713(11) 0.71069(11) 0.38898(5) 0.0193(3) Uani 1 1 d . . . . .
C3 C 0.67545(11) 0.80623(11) 0.40249(5) 0.0200(3) Uani 1 1 d . . . . .
H3 H 0.6577 0.8099 0.4341 0.024 Uiso 1 1 calc R . . . .
C4 C 0.63814(10) 0.89716(11) 0.37206(5) 0.0182(3) Uani 1 1 d . . . . .
C5 C 0.66670(10) 0.88928(11) 0.32609(5) 0.0189(3) Uani 1 1 d . . . . .
H5 H 0.6427 0.9493 0.3044 0.023 Uiso 1 1 calc R . . . .
C6 C 0.72880(10) 0.79693(11) 0.31123(5) 0.0190(3) Uani 1 1 d . . . . .
H6 H 0.7471 0.7949 0.2797 0.023 Uiso 1 1 calc R . . . .
C8 C 0.86847(11) 0.60918(12) 0.28071(5) 0.0237(3) Uani 1 1 d . . . . .
H8 H 0.8117 0.6490 0.2588 0.028 Uiso 1 1 calc R . . . .
C9 C 0.87990(14) 0.48257(14) 0.26349(6) 0.0371(4) Uani 1 1 d . . . . .
H9A H 0.9425 0.4445 0.2812 0.056 Uiso 1 1 calc GR . . . .
H9B H 0.8920 0.4833 0.2301 0.056 Uiso 1 1 calc GR . . . .
H9C H 0.8125 0.4385 0.2680 0.056 Uiso 1 1 calc GR . . . .
C10 C 0.97489(12) 0.67857(13) 0.27928(5) 0.0296(3) Uani 1 1 d . . . . .
H10A H 0.9642 0.7593 0.2905 0.044 Uiso 1 1 calc GR . . . .
H10B H 0.9957 0.6812 0.2470 0.044 Uiso 1 1 calc GR . . . .
H10C H 1.0333 0.6399 0.2994 0.044 Uiso 1 1 calc GR . . . .
C11 C 0.88673(13) 0.54571(13) 0.36289(5) 0.0317(3) Uani 1 1 d . . . . .
H11 H 0.9468 0.4991 0.3546 0.038 Uiso 1 1 calc R . . . .
C12 C 0.86285(13) 0.54431(13) 0.40689(6) 0.0341(4) Uani 1 1 d . . . . .
H12 H 0.9091 0.5015 0.4293 0.041 Uiso 1 1 calc R . . . .
C13 C 0.76504(13) 0.60830(12) 0.42252(5) 0.0270(3) Uani 1 1 d . . . . .
C14 C 0.79014(19) 0.65020(16) 0.47309(6) 0.0521(5) Uani 1 1 d . . . . .
H14A H 0.8472 0.7114 0.4742 0.078 Uiso 1 1 calc GR . . . .
H14B H 0.8161 0.5832 0.4927 0.078 Uiso 1 1 calc GR . . . .
H14C H 0.7232 0.6828 0.4847 0.078 Uiso 1 1 calc GR . . . .
C15 C 0.66654(15) 0.52258(15) 0.41977(7) 0.0450(4) Uani 1 1 d . . . . .
H15A H 0.6020 0.5633 0.4301 0.068 Uiso 1 1 calc GR . . . .
H15B H 0.6844 0.4543 0.4401 0.068 Uiso 1 1 calc GR . . . .
H15C H 0.6506 0.4956 0.3874 0.068 Uiso 1 1 calc GR . . . .
C19 C 0.43537(11) 1.14455(12) 0.37861(5) 0.0234(3) Uani 1 1 d . . . . .
C20 C 0.43926(13) 1.27645(13) 0.36995(6) 0.0346(4) Uani 1 1 d . . . . .
H20A H 0.5118 1.3070 0.3814 0.052 Uiso 1 1 calc GR . . . .
H20B H 0.3826 1.3157 0.3866 0.052 Uiso 1 1 calc GR . . . .
H20C H 0.4258 1.2920 0.3363 0.052 Uiso 1 1 calc GR . . . .
C21 C 0.33243(12) 1.09046(14) 0.35351(5) 0.0298(3) Uani 1 1 d . . . . .
H21A H 0.3324 1.1040 0.3197 0.045 Uiso 1 1 calc GR . . . .
H21B H 0.2672 1.1273 0.3649 0.045 Uiso 1 1 calc GR . . . .
H21C H 0.3314 1.0052 0.3597 0.045 Uiso 1 1 calc GR . . . .
C22 C 0.45412(11) 1.10757(12) 0.43113(5) 0.0234(3) Uani 1 1 d . . . . .
C23 C 0.35014(12) 1.08350(14) 0.45475(6) 0.0320(3) Uani 1 1 d . . . . .
H23A H 0.3105 1.0171 0.4391 0.048 Uiso 1 1 calc GR . . . .
H23B H 0.3033 1.1541 0.4527 0.048 Uiso 1 1 calc GR . . . .
H23C H 0.3693 1.0637 0.4877 0.048 Uiso 1 1 calc GR . . . .
C24 C 0.52870(13) 1.19097(14) 0.46089(6) 0.0355(4) Uani 1 1 d . . . . .
H24A H 0.5486 1.1547 0.4915 0.053 Uiso 1 1 calc GR . . . .
H24B H 0.4901 1.2657 0.4651 0.053 Uiso 1 1 calc GR . . . .
H24C H 0.5955 1.2063 0.4452 0.053 Uiso 1 1 calc GR . . . .
B16 B 0.56071(12) 0.99589(13) 0.38687(5) 0.0190(3) Uani 1 1 d . . . . .
O41 O 0.01962(8) 0.27037(8) 0.41730(3) 0.0258(2) Uani 1 1 d . . . . .
O42 O 0.02474(8) 0.18858(8) 0.34457(3) 0.0231(2) Uani 1 1 d . . . . .
N31 N 0.34371(9) 0.64932(9) 0.31727(4) 0.0203(2) Uani 1 1 d . . . . .
C25 C 0.27402(10) 0.56041(11) 0.33058(4) 0.0171(2) Uani 1 1 d . . . . .
C26 C 0.23596(10) 0.56366(11) 0.37582(4) 0.0176(3) Uani 1 1 d . . . . .
C27 C 0.17171(10) 0.47043(11) 0.38941(5) 0.0184(3) Uani 1 1 d . . . . .
H27 H 0.1492 0.4707 0.4203 0.022 Uiso 1 1 calc R . . . .
C28 C 0.13850(10) 0.37619(11) 0.35989(5) 0.0183(3) Uani 1 1 d . . . . .
C29 C 0.17352(10) 0.37816(11) 0.31497(5) 0.0195(3) Uani 1 1 d . . . . .
H29 H 0.1506 0.3169 0.2936 0.023 Uiso 1 1 calc R . . . .
C30 C 0.24072(11) 0.46683(11) 0.30060(5) 0.0193(3) Uani 1 1 d . . . . .
H30 H 0.2647 0.4643 0.2700 0.023 Uiso 1 1 calc R . . . .
C32 C 0.38940(11) 0.64624(12) 0.27141(5) 0.0217(3) Uani 1 1 d . . . . .
H32 H 0.3329 0.6088 0.2487 0.026 Uiso 1 1 calc R . . . .
C33 C 0.40987(13) 0.77062(13) 0.25367(6) 0.0325(3) Uani 1 1 d . . . . .
H33A H 0.4242 0.7670 0.2206 0.049 Uiso 1 1 calc GR . . . .
H33B H 0.4736 0.8050 0.2720 0.049 Uiso 1 1 calc GR . . . .
H33C H 0.3449 0.8198 0.2570 0.049 Uiso 1 1 calc GR . . . .
C34 C 0.49228(12) 0.56991(13) 0.27270(5) 0.0297(3) Uani 1 1 d . . . . .
H34A H 0.4755 0.4904 0.2837 0.045 Uiso 1 1 calc GR . . . .
H34B H 0.5503 0.6053 0.2940 0.045 Uiso 1 1 calc GR . . . .
H34C H 0.5173 0.5648 0.2412 0.045 Uiso 1 1 calc GR . . . .
C35 C 0.40089(12) 0.71441(12) 0.35302(5) 0.0250(3) Uani 1 1 d . . . . .
H35 H 0.4668 0.7534 0.3466 0.030 Uiso 1 1 calc R . . . .
C36 C 0.36712(12) 0.72394(12) 0.39539(5) 0.0267(3) Uani 1 1 d . . . . .
H36 H 0.4119 0.7639 0.4192 0.032 Uiso 1 1 calc R . . . .
C37 C 0.25862(12) 0.67243(12) 0.40658(5) 0.0231(3) Uani 1 1 d . . . . .
C38 C 0.26218(15) 0.64415(15) 0.45876(5) 0.0381(4) Uani 1 1 d . . . . .
H38A H 0.1894 0.6176 0.4664 0.057 Uiso 1 1 calc GR . . . .
H38B H 0.2832 0.7152 0.4769 0.057 Uiso 1 1 calc GR . . . .
H38C H 0.3162 0.5815 0.4665 0.057 Uiso 1 1 calc GR . . . .
C39 C 0.16703(14) 0.76372(13) 0.39406(7) 0.0390(4) Uani 1 1 d . . . . .
H39A H 0.1818 0.8356 0.4127 0.058 Uiso 1 1 calc GR . . . .
H39B H 0.0960 0.7305 0.4009 0.058 Uiso 1 1 calc GR . . . .
H39C H 0.1650 0.7832 0.3607 0.058 Uiso 1 1 calc GR . . . .
C43 C -0.06482(11) 0.12907(12) 0.36572(5) 0.0242(3) Uani 1 1 d . . . . .
C44 C -0.17100(12) 0.18560(15) 0.34466(7) 0.0386(4) Uani 1 1 d . . . . .
H44A H -0.1728 0.2689 0.3540 0.058 Uiso 1 1 calc GR . . . .
H44B H -0.2340 0.1441 0.3560 0.058 Uiso 1 1 calc GR . . . .
H44C H -0.1746 0.1802 0.3104 0.058 Uiso 1 1 calc GR . . . .
C45 C -0.06197(13) -0.00119(12) 0.35318(6) 0.0311(3) Uani 1 1 d . . . . .
H45A H -0.0812 -0.0109 0.3195 0.047 Uiso 1 1 calc GR . . . .
H45B H -0.1150 -0.0444 0.3705 0.047 Uiso 1 1 calc GR . . . .
H45C H 0.0121 -0.0325 0.3614 0.047 Uiso 1 1 calc GR . . . .
C46 C -0.03822(11) 0.15742(12) 0.41854(5) 0.0254(3) Uani 1 1 d . . . . .
C47 C -0.13754(14) 0.17336(16) 0.44622(7) 0.0430(4) Uani 1 1 d . . . . .
H47A H -0.1130 0.1919 0.4789 0.065 Uiso 1 1 calc GR . . . .
H47B H -0.1808 0.1002 0.4450 0.065 Uiso 1 1 calc GR . . . .
H47C H -0.1830 0.2383 0.4327 0.065 Uiso 1 1 calc GR . . . .
C48 C 0.04190(13) 0.06984(14) 0.44314(6) 0.0333(3) Uani 1 1 d . . . . .
H48A H 0.1046 0.0585 0.4245 0.050 Uiso 1 1 calc GR . . . .
H48B H 0.0047 -0.0060 0.4467 0.050 Uiso 1 1 calc GR . . . .
H48C H 0.0680 0.1006 0.4741 0.050 Uiso 1 1 calc GR . . . .
B40 B 0.06064(12) 0.27739(13) 0.37458(5) 0.0193(3) Uani 1 1 d . . . . .

loop_
_atom_site_aniso_label
_atom_site_aniso_U_11
_atom_site_aniso_U_22
_atom_site_aniso_U_33
_atom_site_aniso_U_23
_atom_site_aniso_U_13
_atom_site_aniso_U_12
O17 0.0208(5) 0.0202(5) 0.0310(5) 0.0035(4) 0.0073(4) 0.0069(4)
O18 0.0218(5) 0.0209(5) 0.0250(5) -0.0013(4) 0.0022(4) 0.0043(4)
N7 0.0248(6) 0.0165(5) 0.0260(6) 0.0012(4) 0.0008(5) 0.0068(4)
C1 0.0161(6) 0.0141(6) 0.0245(7) 0.0000(5) -0.0011(5) 0.0007(5)
C2 0.0204(6) 0.0150(6) 0.0219(6) 0.0024(5) -0.0023(5) 0.0003(5)
C3 0.0205(6) 0.0186(6) 0.0209(6) 0.0007(5) 0.0013(5) 0.0001(5)
C4 0.0146(6) 0.0148(6) 0.0250(6) 0.0003(5) 0.0005(5) -0.0007(5)
C5 0.0166(6) 0.0157(6) 0.0242(7) 0.0040(5) 0.0000(5) 0.0011(5)
C6 0.0186(6) 0.0181(6) 0.0202(6) 0.0022(5) 0.0012(5) 0.0005(5)
C8 0.0254(7) 0.0202(6) 0.0249(7) -0.0026(5) -0.0009(5) 0.0056(5)
C9 0.0415(9) 0.0263(8) 0.0430(9) -0.0120(7) 0.0001(7) 0.0064(7)
C10 0.0274(8) 0.0308(8) 0.0306(8) -0.0007(6) 0.0027(6) 0.0026(6)
C11 0.0332(8) 0.0246(7) 0.0370(8) 0.0072(6) 0.0020(7) 0.0152(6)
C12 0.0394(9) 0.0268(7) 0.0350(8) 0.0103(6) -0.0028(7) 0.0142(7)
C13 0.0373(8) 0.0195(6) 0.0238(7) 0.0046(5) 0.0003(6) 0.0056(6)
C14 0.0927(16) 0.0357(9) 0.0248(8) 0.0030(7) -0.0114(9) 0.0228(10)
C15 0.0482(10) 0.0290(8) 0.0582(12) 0.0205(8) 0.0063(9) -0.0024(7)
C19 0.0189(6) 0.0200(6) 0.0318(7) -0.0012(6) 0.0049(5) 0.0049(5)
C20 0.0317(8) 0.0212(7) 0.0519(10) 0.0033(7) 0.0090(7) 0.0084(6)
C21 0.0237(7) 0.0327(8) 0.0323(8) -0.0021(6) -0.0020(6) 0.0056(6)
C22 0.0200(6) 0.0218(7) 0.0284(7) -0.0058(6) 0.0019(5) 0.0030(5)
C23 0.0264(8) 0.0374(8) 0.0333(8) -0.0047(7) 0.0084(6) 0.0038(6)
C24 0.0317(8) 0.0312(8) 0.0421(9) -0.0150(7) -0.0049(7) 0.0011(6)
B16 0.0151(7) 0.0174(7) 0.0242(7) -0.0007(6) 0.0002(6) -0.0004(5)
O41 0.0300(5) 0.0185(5) 0.0304(5) -0.0018(4) 0.0111(4) -0.0057(4)
O42 0.0227(5) 0.0194(5) 0.0277(5) -0.0011(4) 0.0055(4) -0.0080(4)
N31 0.0233(6) 0.0156(5) 0.0219(6) -0.0016(4) 0.0017(4) -0.0069(4)
C25 0.0166(6) 0.0125(5) 0.0218(6) 0.0003(5) -0.0008(5) -0.0017(4)
C26 0.0179(6) 0.0138(6) 0.0207(6) -0.0021(5) -0.0012(5) -0.0003(5)
C27 0.0187(6) 0.0162(6) 0.0205(6) -0.0002(5) 0.0025(5) 0.0001(5)
C28 0.0159(6) 0.0134(6) 0.0258(7) -0.0011(5) 0.0021(5) -0.0002(5)
C29 0.0198(6) 0.0148(6) 0.0240(7) -0.0045(5) 0.0018(5) -0.0032(5)
C30 0.0219(6) 0.0165(6) 0.0195(6) -0.0031(5) 0.0027(5) -0.0042(5)
C32 0.0254(7) 0.0193(6) 0.0204(6) 0.0009(5) 0.0019(5) -0.0073(5)
C33 0.0385(9) 0.0251(7) 0.0330(8) 0.0091(6) -0.0014(7) -0.0106(6)
C34 0.0286(8) 0.0282(7) 0.0328(8) -0.0037(6) 0.0056(6) -0.0044(6)
C35 0.0256(7) 0.0199(6) 0.0292(7) -0.0035(6) 0.0001(6) -0.0106(5)
C36 0.0296(7) 0.0224(7) 0.0275(7) -0.0073(6) -0.0012(6) -0.0100(6)
C37 0.0278(7) 0.0173(6) 0.0243(7) -0.0064(5) 0.0033(6) -0.0047(5)
C38 0.0510(10) 0.0393(9) 0.0243(8) -0.0097(7) 0.0056(7) -0.0183(8)
C39 0.0358(9) 0.0201(7) 0.0605(11) -0.0159(7) 0.0010(8) 0.0023(6)
C43 0.0176(6) 0.0181(6) 0.0372(8) 0.0033(6) 0.0051(6) -0.0054(5)
C44 0.0218(7) 0.0325(8) 0.0601(11) 0.0107(8) -0.0045(7) -0.0052(6)
C45 0.0291(8) 0.0203(7) 0.0445(9) -0.0028(6) 0.0062(7) -0.0086(6)
C46 0.0244(7) 0.0187(6) 0.0346(8) 0.0020(6) 0.0110(6) -0.0048(5)
C47 0.0394(9) 0.0367(9) 0.0573(11) -0.0001(8) 0.0287(8) -0.0045(7)
C48 0.0354(8) 0.0288(8) 0.0358(9) 0.0097(7) 0.0033(7) -0.0047(6)
B40 0.0164(7) 0.0144(6) 0.0272(8) 0.0008(6) 0.0022(6) 0.0015(5)

loop_
_atom_type_symbol
_atom_type_description
_atom_type_scat_dispersion_real
_atom_type_scat_dispersion_imag
_atom_type_scat_source
C C 0.0033 0.0016 'International Tables Vol C Tables 4.2.6.8 and 6.1.1.4'
H H 0.0000 0.0000 'International Tables Vol C Tables 4.2.6.8 and 6.1.1.4'
B B 0.0013 0.0007 'International Tables Vol C Tables 4.2.6.8 and 6.1.1.4'
N N 0.0061 0.0033 'International Tables Vol C Tables 4.2.6.8 and 6.1.1.4'
O O 0.0106 0.0060 'International Tables Vol C Tables 4.2.6.8 and 6.1.1.4'

loop_
_geom_angle_atom_site_label_1
_geom_angle_atom_site_label_2
_geom_angle_atom_site_label_3
_geom_angle
_geom_angle_site_symmetry_1
_geom_angle_site_symmetry_3
B16 O17 C19 106.69(10) . .
B16 O18 C22 107.10(10) . .
C1 N7 C8 121.37(11) . .
C1 N7 C11 117.15(12) . .
C11 N7 C8 117.25(11) . .
N7 C1 C2 119.60(11) . .
N7 C1 C6 121.77(12) . .
C6 C1 C2 118.64(11) . .
C1 C2 C13 120.64(11) . .
C3 C2 C1 118.42(11) . .
C3 C2 C13 120.72(12) . .
C2 C3 H3 118.2 . .
C2 C3 C4 123.51(12) . .
C4 C3 H3 118.2 . .
C3 C4 B16 122.22(12) . .
C5 C4 C3 116.59(12) . .
C5 C4 B16 120.97(11) . .
C4 C5 H5 119.0 . .
C6 C5 C4 121.97(12) . .
C6 C5 H5 119.0 . .
C1 C6 H6 119.6 . .
C5 C6 C1 120.86(12) . .
C5 C6 H6 119.6 . .
N7 C8 H8 107.3 . .
N7 C8 C9 111.30(12) . .
N7 C8 C10 111.45(11) . .
C9 C8 H8 107.3 . .
C10 C8 H8 107.3 . .
C10 C8 C9 111.90(12) . .
C8 C9 H9A 109.5 . .
C8 C9 H9B 109.5 . .
C8 C9 H9C 109.5 . .
H9A C9 H9B 109.5 . .
H9A C9 H9C 109.5 . .
H9B C9 H9C 109.5 . .
C8 C10 H10A 109.5 . .
C8 C10 H10B 109.5 . .
C8 C10 H10C 109.5 . .
H10A C10 H10B 109.5 . .
H10A C10 H10C 109.5 . .
H10B C10 H10C 109.5 . .
N7 C11 H11 118.2 . .
C12 C11 N7 123.58(13) . .
C12 C11 H11 118.2 . .
C11 C12 H12 119.0 . .
C11 C12 C13 121.92(13) . .
C13 C12 H12 119.0 . .
C2 C13 C14 112.19(12) . .
C2 C13 C15 108.36(12) . .
C12 C13 C2 108.56(12) . .
C12 C13 C14 109.52(13) . .
C12 C13 C15 108.65(13) . .
C14 C13 C15 109.50(15) . .
C13 C14 H14A 109.5 . .
C13 C14 H14B 109.5 . .
C13 C14 H14C 109.5 . .
H14A C14 H14B 109.5 . .
H14A C14 H14C 109.5 . .
H14B C14 H14C 109.5 . .
C13 C15 H15A 109.5 . .
C13 C15 H15B 109.5 . .
C13 C15 H15C 109.5 . .
H15A C15 H15B 109.5 . .
H15A C15 H15C 109.5 . .
H15B C15 H15C 109.5 . .
O17 C19 C20 108.73(11) . .
O17 C19 C21 106.22(11) . .
O17 C19 C22 102.32(10) . .
C20 C19 C21 110.80(12) . .
C20 C19 C22 114.74(12) . .
C21 C19 C22 113.23(12) . .
C19 C20 H20A 109.5 . .
C19 C20 H20B 109.5 . .
C19 C20 H20C 109.5 . .
H20A C20 H20B 109.5 . .
H20A C20 H20C 109.5 . .
H20B C20 H20C 109.5 . .
C19 C21 H21A 109.5 . .
C19 C21 H21B 109.5 . .
C19 C21 H21C 109.5 . .
H21A C21 H21B 109.5 . .
H21A C21 H21C 109.5 . .
H21B C21 H21C 109.5 . .
O18 C22 C19 102.41(10) . .
O18 C22 C23 108.23(11) . .
O18 C22 C24 106.37(11) . .
C23 C22 C19 114.94(12) . .
C23 C22 C24 110.16(12) . .
C24 C22 C19 113.93(12) . .
C22 C23 H23A 109.5 . .
C22 C23 H23B 109.5 . .
C22 C23 H23C 109.5 . .
H23A C23 H23B 109.5 . .
H23A C23 H23C 109.5 . .
H23B C23 H23C 109.5 . .
C22 C24 H24A 109.5 . .
C22 C24 H24B 109.5 . .
C22 C24 H24C 109.5 . .
H24A C24 H24B 109.5 . .
H24A C24 H24C 109.5 . .
H24B C24 H24C 109.5 . .
O17 B16 C4 122.88(12) . .
O18 B16 O17 113.59(12) . .
O18 B16 C4 123.48(12) . .
B40 O41 C46 106.76(10) . .
B40 O42 C43 106.70(11) . .
C25 N31 C32 121.07(10) . .
C25 N31 C35 117.20(11) . .
C35 N31 C32 117.60(11) . .
N31 C25 C26 119.33(11) . .
N31 C25 C30 121.93(11) . .
C30 C25 C26 118.73(11) . .
C25 C26 C37 119.56(11) . .
C27 C26 C25 118.38(11) . .
C27 C26 C37 121.88(12) . .
C26 C27 H27 118.3 . .
C26 C27 C28 123.32(12) . .
C28 C27 H27 118.3 . .
C27 C28 B40 122.51(12) . .
C29 C28 C27 116.83(11) . .
C29 C28 B40 120.55(11) . .
C28 C29 H29 119.1 . .
C30 C29 C28 121.73(12) . .
C30 C29 H29 119.1 . .
C25 C30 H30 119.5 . .
C29 C30 C25 120.90(12) . .
C29 C30 H30 119.5 . .
N31 C32 H32 107.3 . .
N31 C32 C33 111.23(11) . .
N31 C32 C34 111.58(11) . .
C33 C32 H32 107.3 . .
C34 C32 H32 107.3 . .
C34 C32 C33 111.88(12) . .
C32 C33 H33A 109.5 . .
C32 C33 H33B 109.5 . .
C32 C33 H33C 109.5 . .
H33A C33 H33B 109.5 . .
H33A C33 H33C 109.5 . .
H33B C33 H33C 109.5 . .
C32 C34 H34A 109.5 . .
C32 C34 H34B 109.5 . .
C32 C34 H34C 109.5 . .
H34A C34 H34B 109.5 . .
H34A C34 H34C 109.5 . .
H34B C34 H34C 109.5 . .
N31 C35 H35 118.6 . .
C36 C35 N31 122.78(13) . .
C36 C35 H35 118.6 . .
C35 C36 H36 119.5 . .
C35 C36 C37 121.00(12) . .
C37 C36 H36 119.5 . .
C26 C37 C38 112.71(11) . .
C26 C37 C39 108.33(11) . .
C36 C37 C26 107.89(11) . .
C36 C37 C38 109.83(12) . .
C36 C37 C39 108.96(12) . .
C38 C37 C39 109.06(13) . .
C37 C38 H38A 109.5 . .
C37 C38 H38B 109.5 . .
C37 C38 H38C 109.5 . .
H38A C38 H38B 109.5 . .
H38A C38 H38C 109.5 . .
H38B C38 H38C 109.5 . .
C37 C39 H39A 109.5 . .
C37 C39 H39B 109.5 . .
C37 C39 H39C 109.5 . .
H39A C39 H39B 109.5 . .
H39A C39 H39C 109.5 . .
H39B C39 H39C 109.5 . .
O42 C43 C44 106.52(11) . .
O42 C43 C45 108.39(11) . .
O42 C43 C46 102.08(10) . .
C44 C43 C46 113.46(13) . .
C45 C43 C44 110.49(12) . .
C45 C43 C46 115.08(12) . .
C43 C44 H44A 109.5 . .
C43 C44 H44B 109.5 . .
C43 C44 H44C 109.5 . .
H44A C44 H44B 109.5 . .
H44A C44 H44C 109.5 . .
H44B C44 H44C 109.5 . .
C43 C45 H45A 109.5 . .
C43 C45 H45B 109.5 . .
C43 C45 H45C 109.5 . .
H45A C45 H45B 109.5 . .
H45A C45 H45C 109.5 . .
H45B C45 H45C 109.5 . .
O41 C46 C43 102.52(10) . .
O41 C46 C47 108.59(12) . .
O41 C46 C48 106.73(11) . .
C47 C46 C43 115.21(13) . .
C47 C46 C48 110.22(13) . .
C48 C46 C43 112.87(12) . .
C46 C47 H47A 109.5 . .
C46 C47 H47B 109.5 . .
C46 C47 H47C 109.5 . .
H47A C47 H47B 109.5 . .
H47A C47 H47C 109.5 . .
H47B C47 H47C 109.5 . .
C46 C48 H48A 109.5 . .
C46 C48 H48B 109.5 . .
C46 C48 H48C 109.5 . .
H48A C48 H48B 109.5 . .
H48A C48 H48C 109.5 . .
H48B C48 H48C 109.5 . .
O41 B40 O42 113.49(12) . .
O41 B40 C28 124.59(12) . .
O42 B40 C28 121.91(12) . .

loop_
_geom_bond_atom_site_label_1
_geom_bond_atom_site_label_2
_geom_bond_distance
_geom_bond_site_symmetry_2
O17 C19 1.4615(15) .
O17 B16 1.3687(17) .
O18 C22 1.4632(16) .
O18 B16 1.3666(18) .
N7 C1 1.3937(16) .
N7 C8 1.4758(18) .
N7 C11 1.3980(18) .
C1 C2 1.4175(19) .
C1 C6 1.4042(17) .
C2 C3 1.3907(18) .
C2 C13 1.5242(18) .
C3 H3 0.9500 .
C3 C4 1.3983(18) .
C4 C5 1.3950(18) .
C4 B16 1.5458(19) .
C5 H5 0.9500 .
C5 C6 1.3794(17) .
C6 H6 0.9500 .
C8 H8 1.0000 .
C8 C9 1.5244(19) .
C8 C10 1.521(2) .
C9 H9A 0.9800 .
C9 H9B 0.9800 .
C9 H9C 0.9800 .
C10 H10A 0.9800 .
C10 H10B 0.9800 .
C10 H10C 0.9800 .
C11 H11 0.9500 .
C11 C12 1.319(2) .
C12 H12 0.9500 .
C12 C13 1.498(2) .
C13 C14 1.530(2) .
C13 C15 1.541(2) .
C14 H14A 0.9800 .
C14 H14B 0.9800 .
C14 H14C 0.9800 .
C15 H15A 0.9800 .
C15 H15B 0.9800 .
C15 H15C 0.9800 .
C19 C20 1.513(2) .
C19 C21 1.521(2) .
C19 C22 1.560(2) .
C20 H20A 0.9800 .
C20 H20B 0.9800 .
C20 H20C 0.9800 .
C21 H21A 0.9800 .
C21 H21B 0.9800 .
C21 H21C 0.9800 .
C22 C23 1.514(2) .
C22 C24 1.5198(19) .
C23 H23A 0.9800 .
C23 H23B 0.9800 .
C23 H23C 0.9800 .
C24 H24A 0.9800 .
C24 H24B 0.9800 .
C24 H24C 0.9800 .
O41 C46 1.4611(16) .
O41 B40 1.3652(18) .
O42 C43 1.4597(15) .
O42 B40 1.3690(17) .
N31 C25 1.3915(16) .
N31 C32 1.4723(17) .
N31 C35 1.3979(17) .
C25 C26 1.4158(18) .
C25 C30 1.4007(17) .
C26 C27 1.3895(17) .
C26 C37 1.5242(17) .
C27 H27 0.9500 .
C27 C28 1.3983(17) .
C28 C29 1.3921(18) .
C28 B40 1.5485(19) .
C29 H29 0.9500 .
C29 C30 1.3806(17) .
C30 H30 0.9500 .
C32 H32 1.0000 .
C32 C33 1.5234(19) .
C32 C34 1.521(2) .
C33 H33A 0.9800 .
C33 H33B 0.9800 .
C33 H33C 0.9800 .
C34 H34A 0.9800 .
C34 H34B 0.9800 .
C34 H34C 0.9800 .
C35 H35 0.9500 .
C35 C36 1.320(2) .
C36 H36 0.9500 .
C36 C37 1.5067(19) .
C37 C38 1.526(2) .
C37 C39 1.541(2) .
C38 H38A 0.9800 .
C38 H38B 0.9800 .
C38 H38C 0.9800 .
C39 H39A 0.9800 .
C39 H39B 0.9800 .
C39 H39C 0.9800 .
C43 C44 1.522(2) .
C43 C45 1.5170(19) .
C43 C46 1.554(2) .
C44 H44A 0.9800 .
C44 H44B 0.9800 .
C44 H44C 0.9800 .
C45 H45A 0.9800 .
C45 H45B 0.9800 .
C45 H45C 0.9800 .
C46 C47 1.517(2) .
C46 C48 1.521(2) .
C47 H47A 0.9800 .
C47 H47B 0.9800 .
C47 H47C 0.9800 .
C48 H48A 0.9800 .
C48 H48B 0.9800 .
C48 H48C 0.9800 .

loop_
_geom_torsion_atom_site_label_1
_geom_torsion_atom_site_label_2
_geom_torsion_atom_site_label_3
_geom_torsion_atom_site_label_4
_geom_torsion
_geom_torsion_site_symmetry_1
_geom_torsion_site_symmetry_2
_geom_torsion_site_symmetry_3
_geom_torsion_site_symmetry_4
O17 C19 C22 O18 -27.42(12) . . . .
O17 C19 C22 C23 -144.52(12) . . . .
O17 C19 C22 C24 87.00(13) . . . .
N7 C1 C2 C3 179.15(12) . . . .
N7 C1 C2 C13 -6.14(19) . . . .
N7 C1 C6 C5 -179.86(12) . . . .
N7 C11 C12 C13 4.2(3) . . . .
C1 N7 C8 C9 -150.17(13) . . . .
C1 N7 C8 C10 84.14(15) . . . .
C1 N7 C11 C12 19.7(2) . . . .
C1 C2 C3 C4 1.1(2) . . . .
C1 C2 C13 C12 26.39(18) . . . .
C1 C2 C13 C14 147.56(15) . . . .
C1 C2 C13 C15 -91.43(16) . . . .
C2 C1 C6 C5 0.05(19) . . . .
C2 C3 C4 C5 -0.60(19) . . . .
C2 C3 C4 B16 174.15(12) . . . .
C3 C2 C13 C12 -159.02(13) . . . .
C3 C2 C13 C14 -37.9(2) . . . .
C3 C2 C13 C15 83.16(16) . . . .
C3 C4 C5 C6 -0.18(18) . . . .
C3 C4 B16 O17 176.16(12) . . . .
C3 C4 B16 O18 -6.5(2) . . . .
C4 C5 C6 C1 0.44(19) . . . .
C5 C4 B16 O17 -9.3(2) . . . .
C5 C4 B16 O18 168.02(12) . . . .
C6 C1 C2 C3 -0.77(18) . . . .
C6 C1 C2 C13 173.94(12) . . . .
C8 N7 C1 C2 -174.17(12) . . . .
C8 N7 C1 C6 5.75(19) . . . .
C8 N7 C11 C12 176.97(15) . . . .
C11 N7 C1 C2 -17.89(18) . . . .
C11 N7 C1 C6 162.03(13) . . . .
C11 N7 C8 C9 53.57(17) . . . .
C11 N7 C8 C10 -72.12(15) . . . .
C11 C12 C13 C2 -25.8(2) . . . .
C11 C12 C13 C14 -148.57(17) . . . .
C11 C12 C13 C15 91.86(18) . . . .
C13 C2 C3 C4 -173.63(12) . . . .
C19 O17 B16 O18 -12.26(15) . . . .
C19 O17 B16 C4 165.31(12) . . . .
C20 C19 C22 O18 -144.98(11) . . . .
C20 C19 C22 C23 97.92(15) . . . .
C20 C19 C22 C24 -30.56(17) . . . .
C21 C19 C22 O18 86.47(13) . . . .
C21 C19 C22 C23 -30.63(16) . . . .
C21 C19 C22 C24 -159.11(12) . . . .
C22 O18 B16 O17 -6.72(15) . . . .
C22 O18 B16 C4 175.73(12) . . . .
B16 O17 C19 C20 146.09(12) . . . .
B16 O17 C19 C21 -94.62(13) . . . .
B16 O17 C19 C22 24.32(13) . . . .
B16 O18 C22 C19 21.21(13) . . . .
B16 O18 C22 C23 143.02(12) . . . .
B16 O18 C22 C24 -98.63(13) . . . .
B16 C4 C5 C6 -174.99(12) . . . .
O42 C43 C46 O41 28.46(12) . . . .
O42 C43 C46 C47 146.20(12) . . . .
O42 C43 C46 C48 -85.98(13) . . . .
N31 C25 C26 C27 -176.28(11) . . . .
N31 C25 C26 C37 8.43(18) . . . .
N31 C25 C30 C29 178.52(12) . . . .
N31 C35 C36 C37 -5.0(2) . . . .
C25 N31 C32 C33 150.29(12) . . . .
C25 N31 C32 C34 -84.00(14) . . . .
C25 N31 C35 C36 -23.0(2) . . . .
C25 C26 C27 C28 -3.04(19) . . . .
C25 C26 C37 C36 -32.09(16) . . . .
C25 C26 C37 C38 -153.52(13) . . . .
C25 C26 C37 C39 85.72(15) . . . .
C26 C25 C30 C29 -1.04(19) . . . .
C26 C27 C28 C29 0.40(19) . . . .
C26 C27 C28 B40 -175.89(12) . . . .
C27 C26 C37 C36 152.79(12) . . . .
C27 C26 C37 C38 31.36(18) . . . .
C27 C26 C37 C39 -89.40(16) . . . .
C27 C28 C29 C30 2.00(19) . . . .
C27 C28 B40 O41 -1.8(2) . . . .
C27 C28 B40 O42 176.95(12) . . . .
C28 C29 C30 C25 -1.7(2) . . . .
C29 C28 B40 O41 -177.97(12) . . . .
C29 C28 B40 O42 0.79(19) . . . .
C30 C25 C26 C27 3.29(18) . . . .
C30 C25 C26 C37 -172.00(12) . . . .
C32 N31 C25 C26 177.04(11) . . . .
C32 N31 C25 C30 -2.51(19) . . . .
C32 N31 C35 C36 179.53(14) . . . .
C35 N31 C25 C26 20.45(17) . . . .
C35 N31 C25 C30 -159.11(12) . . . .
C35 N31 C32 C33 -53.20(16) . . . .
C35 N31 C32 C34 72.50(15) . . . .
C35 C36 C37 C26 30.83(18) . . . .
C35 C36 C37 C38 154.03(14) . . . .
C35 C36 C37 C39 -86.58(17) . . . .
C37 C26 C27 C28 172.14(12) . . . .
C43 O42 B40 O41 11.61(15) . . . .
C43 O42 B40 C28 -167.28(12) . . . .
C44 C43 C46 O41 -85.74(13) . . . .
C44 C43 C46 C47 32.00(17) . . . .
C44 C43 C46 C48 159.82(12) . . . .
C45 C43 C46 O41 145.62(11) . . . .
C45 C43 C46 C47 -96.64(15) . . . .
C45 C43 C46 C48 31.18(16) . . . .
C46 O41 B40 O42 8.01(15) . . . .
C46 O41 B40 C28 -173.13(12) . . . .
B40 O41 C46 C43 -22.62(13) . . . .
B40 O41 C46 C47 -144.97(13) . . . .
B40 O41 C46 C48 96.23(13) . . . .
B40 O42 C43 C44 94.64(14) . . . .
B40 O42 C43 C45 -146.45(12) . . . .
B40 O42 C43 C46 -24.58(13) . . . .
B40 C28 C29 C30 178.37(12) . . . .
